data_7702775
loop_
_publ_author_name
'L\'opez-Sandoval, Horacio'
'Contreras, Rosalinda'
'Escuer, Albert'
'Vicente, Ramon'
'Bern\`es, Sylvain'
'N\"oth, Heinrich'
'Jeffery Leigh, G.'
'Barba-Behrens, Nor\'ah'

_publ_section_title
;
 Synthesis, crystal structure and magnetic properties of the
 triangulo-tricopper(ii) complex [Cu3(cpse)3(H2O)3]&#x00B7;8.5H2O
;
_journal_issue 13
_journal_name_full 'Journal of the Chemical Society, Dalton Transactions'
_journal_page_first 2648
_journal_paper_doi 10.1039/b110915b
_journal_year 2002
_chemical_formula_sum 'C24 H34 Cu N2 O7'
_chemical_formula_weight 526.07
_space_group_IT_number 79
_space_group_name_Hall 'I 4'
_space_group_name_H-M_alt 'I 4'
_symmetry_cell_setting tetragonal
_symmetry_space_group_name_H-M 'I 4'
_atom_sites_solution_hydrogens geom
_atom_sites_solution_primary direct
_atom_sites_solution_secondary difmap
_audit_creation_date 2001-01-20
_audit_creation_method SHELXL-97
_cell_angle_alpha 90.00
_cell_angle_beta 90.00
_cell_angle_gamma 90.00
_cell_formula_units_Z 8
_cell_length_a 27.5016(4)
_cell_length_b 27.5016(4)
_cell_length_c 6.72060(10)
_cell_measurement_temperature 293(2)
_cell_volume 5083.05(13)
_computing_molecular_graphics 'SHELXTL 5.10 (Sheldrick, 1998)'
_computing_publication_material 'SHELX97 (Sheldrick, 1997)'
_computing_structure_refinement 'SHELX97 (Sheldrick, 1997)'
_computing_structure_solution 'SHELXTL 5.10 (Sheldrick, 1998)'
_diffrn_ambient_temperature 293(2)
_diffrn_detector 'Area CCD'
_diffrn_measured_fraction_theta_full 0.999
_diffrn_measured_fraction_theta_max 0.999
_diffrn_measurement_device_type 'Siemens SMART CCD'
_diffrn_measurement_method hemisphere
_diffrn_radiation_monochromator graphite
_diffrn_radiation_probe x-ray
_diffrn_radiation_type MoK\a
_diffrn_radiation_wavelength 0.71073
_diffrn_reflns_av_R_equivalents 0.1019
_diffrn_reflns_av_sigmaI/netI 0.0581
_diffrn_reflns_limit_h_max 35
_diffrn_reflns_limit_h_min -35
_diffrn_reflns_limit_k_max 35
_diffrn_reflns_limit_k_min -35
_diffrn_reflns_limit_l_max 8
_diffrn_reflns_limit_l_min -8
_diffrn_reflns_number 62119
_diffrn_reflns_theta_full 27.47
_diffrn_reflns_theta_max 27.47
_diffrn_reflns_theta_min 1.05
_diffrn_source 'fine-focus sealed tube'
_diffrn_source_current 30
_diffrn_source_power 1.5
_diffrn_source_voltage 50
_exptl_absorpt_coefficient_mu 0.900
_exptl_absorpt_correction_type empirical
_exptl_absorpt_process_details SADABS
_exptl_crystal_colour blue
_exptl_crystal_density_diffrn 1.375
_exptl_crystal_density_method 'not measured'
_exptl_crystal_description needle
_exptl_crystal_F_000 2216
_exptl_crystal_size_max 0.90
_exptl_crystal_size_mid 0.03
_exptl_crystal_size_min 0.03
_refine_diff_density_max 0.989
_refine_diff_density_min -0.730
_refine_diff_density_rms 0.247
_refine_ls_abs_structure_details 'Flack H D (1983), Acta Cryst. A39, 876-881'
_refine_ls_abs_structure_Flack -0.01(2)
_refine_ls_extinction_coef 0.0133(8)
_refine_ls_extinction_expression Fc^*^=kFc[1+0.001xFc^2^\l^3^/sin(2\q)]^-1/4^
_refine_ls_extinction_method SHELXL
_refine_ls_goodness_of_fit_ref 1.137
_refine_ls_hydrogen_treatment constr
_refine_ls_matrix_type full
_refine_ls_number_parameters 308
_refine_ls_number_reflns 5832
_refine_ls_number_restraints 1
_refine_ls_restrained_S_all 1.136
_refine_ls_R_factor_all 0.0988
_refine_ls_R_factor_gt 0.0577
_refine_ls_shift/su_max 0.023
_refine_ls_shift/su_mean 0.001
_refine_ls_structure_factor_coef Fsqd
_refine_ls_weighting_details 'calc w=1/[\s^2^(Fo^2^)+(0.0897P)^2^+2.0320P] where P=(Fo^2^+2Fc^2^)/3'
_refine_ls_weighting_scheme calc
_refine_ls_wR_factor_gt 0.1344
_refine_ls_wR_factor_ref 0.1668
_reflns_number_gt 4098
_reflns_number_total 5832
_reflns_threshold_expression I>2\s(I)
_cod_data_source_file b110915b.txt
_cod_data_source_block fn169
_cod_depositor_comments
;
The following automatic conversions were performed:

data item '_symmetry_cell_setting' value 'Tetragonal' was changed to
'tetragonal' in accordance with the
/home/saulius/struct/COD-crude-data/automatic-downloads/DataCite-retrospective/RSC/depositions/lib/dictionaries/cif_core.dic
dictionary named 'cif_core.dic' version 2.4.2 last updated on
2011-04-26.

Automatic conversion script
Id: cif_fix_values 6909 2019-04-08 15:41:33Z antanas 
;
_cod_original_cell_volume 5083.04(13)
_cod_original_sg_symbol_H-M I4
_cod_original_formula_sum 'C24 H32 N2 O6 Cu1 H2 O'
_cod_database_code 7702775

loop_
_symmetry_equiv_pos_as_xyz
'x, y, z'
'-x, -y, z'
'-y, x, z'
'y, -x, z'
'x+1/2, y+1/2, z+1/2'
'-x+1/2, -y+1/2, z+1/2'
'-y+1/2, x+1/2, z+1/2'
'y+1/2, -x+1/2, z+1/2'

loop_
_atom_site_label
_atom_site_type_symbol
_atom_site_fract_x
_atom_site_fract_y
_atom_site_fract_z
_atom_site_U_iso_or_equiv
_atom_site_adp_type
_atom_site_occupancy
_atom_site_symmetry_multiplicity
_atom_site_calc_flag
_atom_site_refinement_flags
O7 O 0.65708(18) 0.35568(15) 0.7143(6) 0.0747(12) Uani 1 1 d .
H7 H 0.6756 0.3743 0.7718 0.112 Uiso 1 1 calc R
O10 O 0.4538(4) 0.3458(5) 0.9330(17) 0.228(5) Uani 1 1 d .
Cu1 Cu 0.614178(17) 0.266224(17) 0.33969(10) 0.0406(2) Uani 1 1 d .
O5 O 0.53663(12) 0.27507(12) 0.8322(6) 0.0559(8) Uani 1 1 d .
O2 O 0.70038(12) 0.27219(13) -0.1290(5) 0.0545(9) Uani 1 1 d .
O3 O 0.64630(13) 0.29087(12) 0.1047(6) 0.0508(8) Uani 1 1 d .
O4 O 0.56455(11) 0.21992(11) 0.1255(5) 0.0422(7) Uani 1 1 d .
C16 C 0.6679(2) 0.35534(19) 0.5079(8) 0.0522(12) Uani 1 1 d .
H16 H 0.6762 0.3220 0.4693 0.063 Uiso 1 1 calc R
O6 O 0.58680(13) 0.24880(12) 0.5941(5) 0.0475(8) Uani 1 1 d .
N1 N 0.65691(13) 0.20522(14) 0.3004(5) 0.0420(9) Uani 1 1 d .
C2 C 0.69335(17) 0.21865(19) 0.1468(8) 0.0466(11) Uani 1 1 d .
H2A H 0.6977 0.1914 0.0570 0.056 Uiso 1 1 calc R
H2B H 0.7243 0.2248 0.2114 0.056 Uiso 1 1 calc R
C1 C 0.67920(17) 0.26305(19) 0.0267(7) 0.0452(11) Uani 1 1 d .
C3 C 0.62532(17) 0.16389(17) 0.2279(7) 0.0421(10) Uani 1 1 d .
H3 H 0.6465 0.1376 0.1810 0.051 Uiso 1 1 calc R
C7 C 0.56594(18) 0.14120(17) -0.0500(7) 0.0424(11) Uani 1 1 d .
C13 C 0.56040(18) 0.28125(18) 0.6774(7) 0.0440(11) Uani 1 1 d .
C6 C 0.6831(2) 0.1915(2) 0.4869(8) 0.0535(13) Uani 1 1 d .
H6A H 0.6598 0.1828 0.5874 0.080 Uiso 1 1 calc R
H6B H 0.7021 0.2186 0.5322 0.080 Uiso 1 1 calc R
H6C H 0.7040 0.1643 0.4610 0.080 Uiso 1 1 calc R
C5 C 0.5921(2) 0.14354(18) 0.3903(7) 0.0515(13) Uani 1 1 d .
H5A H 0.6115 0.1320 0.4992 0.077 Uiso 1 1 calc R
H5B H 0.5733 0.1172 0.3373 0.077 Uiso 1 1 calc R
H5C H 0.5707 0.1687 0.4365 0.077 Uiso 1 1 calc R
C17 C 0.6054(2) 0.4216(2) 0.4521(9) 0.0629(15) Uani 1 1 d .
H17A H 0.5772 0.4304 0.3755 0.094 Uiso 1 1 calc R
H17B H 0.6307 0.4450 0.4299 0.094 Uiso 1 1 calc R
H17C H 0.5971 0.4211 0.5909 0.094 Uiso 1 1 calc R
C11 C 0.5640(2) 0.0630(2) -0.2071(8) 0.0648(16) Uani 1 1 d .
H11 H 0.5799 0.0346 -0.2452 0.078 Uiso 1 1 calc R
N2 N 0.58400(15) 0.33301(14) 0.3886(6) 0.0474(10) Uani 1 1 d .
C20 C 0.7286(2) 0.3911(3) 0.2641(11) 0.077(2) Uani 1 1 d .
H20 H 0.7153 0.3709 0.1673 0.093 Uiso 1 1 calc R
C15 C 0.62304(18) 0.37118(17) 0.3885(7) 0.0470(12) Uani 1 1 d .
H15 H 0.6338 0.3744 0.2501 0.056 Uiso 1 1 calc R
C8 C 0.51780(19) 0.1463(2) -0.0928(9) 0.0578(14) Uani 1 1 d .
H8 H 0.5018 0.1744 -0.0531 0.069 Uiso 1 1 calc R
C4 C 0.59502(17) 0.18231(17) 0.0502(6) 0.0405(10) Uani 1 1 d .
H4 H 0.6172 0.1964 -0.0483 0.049 Uiso 1 1 calc R
C10 C 0.5151(3) 0.0688(3) -0.2481(10) 0.0759(19) Uani 1 1 d .
H10 H 0.4978 0.0444 -0.3126 0.091 Uiso 1 1 calc R
C22 C 0.7860(2) 0.4520(2) 0.3506(17) 0.084(2) Uani 1 1 d .
H22 H 0.8104 0.4739 0.3160 0.101 Uiso 1 1 calc R
C18 C 0.5494(2) 0.3423(2) 0.2227(10) 0.0629(15) Uani 1 1 d .
H18A H 0.5670 0.3438 0.0993 0.094 Uiso 1 1 calc R
H18B H 0.5331 0.3727 0.2448 0.094 Uiso 1 1 calc R
H18C H 0.5259 0.3165 0.2169 0.094 Uiso 1 1 calc R
C12 C 0.5894(2) 0.09907(18) -0.1102(8) 0.0531(13) Uani 1 1 d .
H12 H 0.6225 0.0952 -0.0850 0.064 Uiso 1 1 calc R
C21 C 0.7652(3) 0.4228(3) 0.2117(14) 0.093(2) Uani 1 1 d .
H21 H 0.7757 0.4241 0.0803 0.111 Uiso 1 1 calc R
C9 C 0.4923(2) 0.1114(2) -0.1921(12) 0.0734(18) Uani 1 1 d .
H9 H 0.4597 0.1162 -0.2219 0.088 Uiso 1 1 calc R
C14 C 0.5565(2) 0.3301(2) 0.5785(10) 0.0663(17) Uani 1 1 d .
H14A H 0.5226 0.3371 0.5526 0.080 Uiso 1 1 calc R
H14B H 0.5687 0.3548 0.6688 0.080 Uiso 1 1 calc R
C23 C 0.7697(3) 0.4483(3) 0.5469(16) 0.098(3) Uani 1 1 d .
H23 H 0.7841 0.4676 0.6441 0.117 Uiso 1 1 calc R
C19 C 0.7112(2) 0.3884(2) 0.4558(8) 0.0556(15) Uani 1 1 d .
C24 C 0.7332(3) 0.4173(2) 0.6003(12) 0.0791(19) Uani 1 1 d .
H24 H 0.7231 0.4155 0.7322 0.095 Uiso 1 1 calc R

loop_
_atom_site_aniso_label
_atom_site_aniso_U_11
_atom_site_aniso_U_22
_atom_site_aniso_U_33
_atom_site_aniso_U_23
_atom_site_aniso_U_13
_atom_site_aniso_U_12
O7 0.109(3) 0.072(3) 0.043(2) -0.003(2) -0.001(2) 0.019(2)
O10 0.256(12) 0.299(14) 0.131(8) -0.010(9) -0.017(8) 0.062(11)
Cu1 0.0447(3) 0.0399(3) 0.0374(3) 0.0019(3) 0.0044(3) 0.0009(2)
O5 0.069(2) 0.064(2) 0.0350(16) 0.012(2) 0.005(2) 0.0134(16)
O2 0.0488(17) 0.071(2) 0.043(2) 0.0034(18) 0.0081(17) -0.0003(15)
O3 0.055(2) 0.0497(18) 0.0478(18) 0.0033(16) 0.0105(17) 0.0021(16)
O4 0.0443(18) 0.0429(17) 0.0393(17) 0.0025(14) -0.0003(14) 0.0052(14)
C16 0.065(3) 0.049(3) 0.043(3) 0.000(2) 0.001(2) 0.008(3)
O6 0.059(2) 0.0449(18) 0.0390(17) 0.0057(15) 0.0019(17) 0.0086(16)
N1 0.0433(19) 0.048(2) 0.035(2) 0.0011(16) -0.0080(16) -0.0017(15)
C2 0.039(3) 0.057(3) 0.044(3) 0.000(2) 0.000(2) 0.004(2)
C1 0.041(3) 0.054(3) 0.041(3) -0.006(2) 0.001(2) -0.008(2)
C3 0.048(3) 0.042(2) 0.037(2) 0.001(2) -0.008(2) 0.002(2)
C7 0.052(3) 0.044(3) 0.032(2) 0.0062(19) 0.000(2) -0.005(2)
C13 0.049(3) 0.046(3) 0.037(3) 0.003(2) -0.004(2) 0.002(2)
C6 0.057(3) 0.064(3) 0.039(3) 0.001(2) -0.015(2) 0.012(3)
C5 0.073(3) 0.046(3) 0.036(3) 0.007(2) -0.002(2) -0.006(2)
C17 0.076(4) 0.047(3) 0.066(4) 0.004(3) -0.001(3) 0.011(3)
C11 0.093(4) 0.046(3) 0.055(4) 0.000(2) -0.011(3) 0.004(3)
N2 0.051(2) 0.040(2) 0.051(3) 0.0032(17) 0.0092(19) 0.0017(16)
C20 0.076(4) 0.076(4) 0.079(4) -0.030(4) 0.016(3) -0.029(4)
C15 0.057(3) 0.044(2) 0.040(3) 0.0036(19) 0.005(2) 0.003(2)
C8 0.050(3) 0.059(3) 0.064(3) -0.004(3) -0.004(2) -0.004(2)
C4 0.046(3) 0.046(3) 0.030(2) 0.0041(19) -0.0018(19) 0.002(2)
C10 0.097(5) 0.068(4) 0.062(4) 0.012(3) -0.026(4) -0.034(4)
C22 0.063(3) 0.056(3) 0.134(7) -0.012(5) -0.016(6) -0.002(3)
C18 0.054(3) 0.059(3) 0.075(4) 0.001(3) -0.008(3) 0.002(3)
C12 0.068(3) 0.046(3) 0.045(3) 0.002(2) -0.009(2) -0.001(2)
C21 0.094(5) 0.072(4) 0.112(6) -0.021(5) 0.026(5) -0.026(4)
C9 0.060(3) 0.074(4) 0.086(5) -0.004(4) -0.016(4) -0.015(3)
C14 0.078(4) 0.053(3) 0.068(4) 0.015(3) 0.038(3) 0.015(3)
C23 0.093(6) 0.062(4) 0.138(8) -0.019(5) -0.061(6) -0.007(4)
C19 0.058(3) 0.046(3) 0.063(4) -0.012(3) -0.014(3) 0.004(3)
C24 0.097(5) 0.072(4) 0.068(4) -0.010(4) -0.021(4) 0.001(4)

loop_
_atom_type_symbol
_atom_type_description
_atom_type_scat_dispersion_real
_atom_type_scat_dispersion_imag
_atom_type_scat_source
C C 0.0033 0.0016 'International Tables Vol C Tables 4.2.6.8 and 6.1.1.4'
H H 0.0000 0.0000 'International Tables Vol C Tables 4.2.6.8 and 6.1.1.4'
N N 0.0061 0.0033 'International Tables Vol C Tables 4.2.6.8 and 6.1.1.4'
O O 0.0106 0.0060 'International Tables Vol C Tables 4.2.6.8 and 6.1.1.4'
Cu Cu 0.3201 1.2651 'International Tables Vol C Tables 4.2.6.8 and 6.1.1.4'

loop_
_geom_angle_atom_site_label_1
_geom_angle_atom_site_label_2
_geom_angle_atom_site_label_3
_geom_angle
O6 Cu1 O3 171.95(15)
O6 Cu1 N2 85.54(15)
O3 Cu1 N2 90.10(15)
O6 Cu1 N1 97.69(14)
O3 Cu1 N1 85.42(14)
N2 Cu1 N1 169.24(15)
O6 Cu1 O4 100.43(14)
O3 Cu1 O4 87.43(14)
N2 Cu1 O4 110.41(14)
N1 Cu1 O4 79.20(12)
C1 O3 Cu1 116.3(3)
C4 O4 Cu1 105.6(2)
O7 C16 C19 112.5(5)
O7 C16 C15 109.8(5)
C19 C16 C15 109.6(4)
C13 O6 Cu1 115.9(3)
C2 N1 C6 108.7(4)
C2 N1 C3 110.5(4)
C6 N1 C3 110.9(4)
C2 N1 Cu1 105.7(3)
C6 N1 Cu1 111.8(3)
C3 N1 Cu1 109.0(3)
N1 C2 C1 113.4(4)
O2 C1 O3 123.8(5)
O2 C1 C2 119.9(4)
O3 C1 C2 116.1(4)
N1 C3 C5 112.8(4)
N1 C3 C4 108.3(4)
C5 C3 C4 110.5(4)
C8 C7 C12 118.5(5)
C8 C7 C4 121.5(5)
C12 C7 C4 119.9(4)
O5 C13 O6 124.8(4)
O5 C13 C14 117.2(4)
O6 C13 C14 118.0(4)
C10 C11 C12 120.3(6)
C14 N2 C18 109.2(4)
C14 N2 C15 113.7(4)
C18 N2 C15 109.7(4)
C14 N2 Cu1 107.2(3)
C18 N2 Cu1 107.1(3)
C15 N2 Cu1 109.8(3)
C19 C20 C21 121.8(6)
N2 C15 C16 112.1(4)
N2 C15 C17 114.0(4)
C16 C15 C17 111.5(4)
C7 C8 C9 122.1(6)
O4 C4 C3 106.4(3)
O4 C4 C7 112.5(4)
C3 C4 C7 112.2(4)
C11 C10 C9 119.1(5)
C21 C22 C23 118.0(7)
C7 C12 C11 120.2(5)
C22 C21 C20 120.5(8)
C8 C9 C10 119.8(6)
N2 C14 C13 113.1(4)
C24 C23 C22 122.0(7)
C20 C19 C24 118.1(6)
C20 C19 C16 120.9(5)
C24 C19 C16 121.0(6)
C23 C24 C19 119.5(7)

loop_
_geom_bond_atom_site_label_1
_geom_bond_atom_site_label_2
_geom_bond_distance
O7 C16 1.419(6)
Cu1 O6 1.929(3)
Cu1 O3 1.932(4)
Cu1 N2 2.042(4)
Cu1 N1 2.065(4)
Cu1 O4 2.357(3)
O5 C13 1.241(6)
O2 C1 1.224(6)
O3 C1 1.296(6)
O4 C4 1.424(6)
C16 C19 1.537(8)
C16 C15 1.536(7)
O6 C13 1.279(6)
N1 C2 1.485(6)
N1 C6 1.494(6)
N1 C3 1.512(6)
C2 C1 1.514(7)
C3 C5 1.529(7)
C3 C4 1.542(6)
C7 C8 1.362(7)
C7 C12 1.387(7)
C7 C4 1.540(7)
C13 C14 1.502(7)
C17 C15 1.531(7)
C11 C10 1.383(9)
C11 C12 1.377(8)
N2 C14 1.485(7)
N2 C18 1.488(7)
N2 C15 1.501(6)
C20 C19 1.376(9)
C20 C21 1.378(9)
C8 C9 1.362(8)
C10 C9 1.379(10)
C22 C21 1.360(11)
C22 C23 1.397(13)
C23 C24 1.365(11)
C19 C24 1.394(9)

loop_
_geom_hbond_atom_site_label_D
_geom_hbond_atom_site_label_H
_geom_hbond_distance_DH
_geom_hbond_distance_HA
_geom_hbond_angle_DHA
_geom_hbond_distance_DA
_geom_hbond_atom_site_label_A
_geom_hbond_site_symmetry_A
O7 H7 0.820 2.510 127.02 3.075 O10 3_655
